data_7706728
loop_
_publ_author_name
'Kovacs, Daniel'
'Kocsi, Daniel'
'Wells, Jordann A. L.'
'Kiraev, Salauat R.'
'Borbas, K. Eszter'

_publ_section_title
;
 Electron transfer pathways in photoexcited lanthanide(iii) complexes of
 picolinate ligands.
;
_journal_issue 12
_journal_name_full 'Dalton transactions (Cambridge, England : 2003)'
_journal_page_first 4244
_journal_page_last 4254
_journal_paper_doi 10.1039/d1dt00616a
_journal_volume 50
_journal_year 2021
_chemical_formula_moiety 'C35 H33 Cl0.5 F6 N7 O7.5 Tb, 0.5(Cl), 3(O), 0.5(H O)'
_chemical_formula_sum 'C35 H33.5 Cl F6 N7 O11 Tb'
_chemical_formula_weight 1036.56
_space_group_crystal_system monoclinic
_space_group_IT_number 14
_space_group_name_Hall '-P 2ybc'
_space_group_name_H-M_alt 'P 1 21/c 1'
_atom_sites_solution_hydrogens mixed
_audit_creation_date 2020-12-06
_audit_creation_method
;
Olex2 1.2
(compiled 2018.05.29 svn.r3508 for OlexSys, GUI svn.r5506)
;
_audit_update_record
;
2021-01-21 deposited with the CCDC.	2021-03-01 downloaded from the CCDC.
;
_cell_angle_alpha 90
_cell_angle_beta 113.661(2)
_cell_angle_gamma 90
_cell_formula_units_Z 4
_cell_length_a 13.0772(4)
_cell_length_b 22.4559(7)
_cell_length_c 15.1582(5)
_cell_measurement_reflns_used 7612
_cell_measurement_temperature 170
_cell_measurement_theta_max 30.543
_cell_measurement_theta_min 2.333
_cell_volume 4077.2(2)
_computing_cell_refinement 'SAINT v8.34A (Bruker, 2013)'
_computing_data_reduction 'SAINT v8.34A (Bruker, 2013)'
_computing_molecular_graphics 'Olex2 (Dolomanov et al., 2009)'
_computing_publication_material 'Olex2 (Dolomanov et al., 2009)'
_computing_structure_refinement 'ShelXL (Sheldrick, 2015)'
_computing_structure_solution 'XT (Sheldrick, 2015)'
_diffrn_ambient_temperature 170.0
_diffrn_measured_fraction_theta_full 1.000
_diffrn_measured_fraction_theta_max 1.000
_diffrn_measurement_device_type 'Bruker APEX-II CCD'
_diffrn_measurement_method '\f and \w scans'
_diffrn_radiation_type MoK\a
_diffrn_radiation_wavelength 0.71073
_diffrn_reflns_av_R_equivalents 0.1209
_diffrn_reflns_av_unetI/netI 0.0736
_diffrn_reflns_Laue_measured_fraction_full 1.000
_diffrn_reflns_Laue_measured_fraction_max 1.000
_diffrn_reflns_limit_h_max 15
_diffrn_reflns_limit_h_min -15
_diffrn_reflns_limit_k_max 26
_diffrn_reflns_limit_k_min -26
_diffrn_reflns_limit_l_max 17
_diffrn_reflns_limit_l_min -17
_diffrn_reflns_number 48003
_diffrn_reflns_point_group_measured_fraction_full 1.000
_diffrn_reflns_point_group_measured_fraction_max 1.000
_diffrn_reflns_theta_full 24.712
_diffrn_reflns_theta_max 24.712
_diffrn_reflns_theta_min 1.700
_diffrn_standards_number 0
_exptl_absorpt_coefficient_mu 1.894
_exptl_absorpt_correction_T_max 0.7461
_exptl_absorpt_correction_T_min 0.6170
_exptl_absorpt_correction_type multi-scan
_exptl_absorpt_process_details
'SADABS-2014/5 (Bruker,2014/5) was used for absorption correction. wR2(int) was 0.1653 before and 0.0681 after correction. The Ratio of minimum to maximum transmission is 0.8270. The \l/2 correction factor is 0.00150.'
_exptl_crystal_colour colourless
_exptl_crystal_colour_primary colourless
_exptl_crystal_density_diffrn 1.689
_exptl_crystal_description plate
_exptl_crystal_F_000 2066
_exptl_crystal_recrystallization_method 'Re-crystallisation from solvent: Glyme diffusion into aqueous solution'
_exptl_crystal_size_max 0.169
_exptl_crystal_size_mid 0.136
_exptl_crystal_size_min 0.072
_refine_diff_density_max 0.860
_refine_diff_density_min -1.331
_refine_diff_density_rms 0.118
_refine_ls_extinction_method none
_refine_ls_goodness_of_fit_ref 1.060
_refine_ls_hydrogen_treatment mixed
_refine_ls_matrix_type full
_refine_ls_number_parameters 590
_refine_ls_number_reflns 6946
_refine_ls_number_restraints 7
_refine_ls_restrained_S_all 1.060
_refine_ls_R_factor_all 0.0855
_refine_ls_R_factor_gt 0.0513
_refine_ls_shift/su_max 0.001
_refine_ls_shift/su_mean 0.000
_refine_ls_structure_factor_coef Fsqd
_refine_ls_weighting_details 'w=1/[\s^2^(Fo^2^)+(0.0467P)^2^+11.3546P] where P=(Fo^2^+2Fc^2^)/3'
_refine_ls_weighting_scheme calc
_refine_ls_wR_factor_gt 0.1083
_refine_ls_wR_factor_ref 0.1178
_reflns_Friedel_coverage 0.000
_reflns_number_gt 4901
_reflns_number_total 6946
_reflns_threshold_expression 'I > 2\s(I)'
_cod_data_source_file d1dt00616a2.cif
_cod_data_source_block eb2002
_cod_depositor_comments 'Adding full bibliography for 7706725--7706728.cif.'
_cod_original_sg_symbol_H-M P21/c
_cod_original_formula_sum 'C35 H33.50 Cl F6 N7 O11 Tb'
_cod_database_code 7706728
_shelx_shelxl_version_number 2018/3
_shelx_space_group_comment
;
The symmetry employed for this shelxl refinement is uniquely defined
by the following loop, which should always be used as a source of
symmetry information in preference to the above space-group names.
They are only intended as comments.
;
_shelx_estimated_absorpt_t_max 0.876
_shelx_estimated_absorpt_t_min 0.740
_olex2_refinement_description
;
1. Fixed Uiso
 At 1.2 times of:
  All C(H) groups, All C(H,H) groups, All N(H) groups
 At 1.5 times of:
  All C(H,H,H) groups, All O(H) groups
2. Restrained distances
 O5S-H5S
 0.95 with sigma of 0.02
3. Uiso/Uaniso restraints and constraints
O2SA: within 2A with sigma of 0.04 and sigma for terminal atoms of 0.08
O2SA \\sim O2SB: within 2A with sigma of 0.04 and sigma for terminal atoms of
0.08
4. Rigid body (RIGU) restrains
 O2SA
 with sigma for 1-2 distances of 0.004 and sigma for 1-3 distances of 0.004
 O2SB, O2SA
 with sigma for 1-2 distances of 0.004 and sigma for 1-3 distances of 0.004
5. Others
 Fixed Sof: Cl1(0.5) Cl2(0.5) O3SA(0.7) O5S(0.5) O2SA(0.65) O1S(0.5) O3SB(0.3)
 H5S(0.5) O2SB(0.35)
6.a Secondary CH2 refined with riding coordinates:
 C00N(H00A,H00B), C00X(H00C,H00D), C13(H13A,H13B), C12(H12A,H12B), C2(H2A,H2B),
  C3(H3A,H3B), C1(H1A,H1B), C32(H32A,H32B), C11(H11A,H11B), C21(H21A,H21B)
6.b Aromatic/amide H refined with riding coordinates:
 N6(H6), N7(H7), C24(H24), C31(H31), C17(H17), C7(H7A), C30(H30), C5(H5),
 C15(H15), C27(H27)
6.c Idealised Me refined as rotating group:
 C33(H33A,H33B,H33C)
;
_olex2_submission_special_instructions 'No special instructions were received'

loop_
_space_group_symop_operation_xyz
'x, y, z'
'-x, y+1/2, -z+1/2'
'-x, -y, -z'
'x, -y-1/2, z-1/2'

loop_
_atom_site_label
_atom_site_type_symbol
_atom_site_fract_x
_atom_site_fract_y
_atom_site_fract_z
_atom_site_U_iso_or_equiv
_atom_site_adp_type
_atom_site_occupancy
_atom_site_site_symmetry_order
_atom_site_calc_flag
_atom_site_refinement_flags_posn
_atom_site_refinement_flags_adp
_atom_site_refinement_flags_occupancy
_atom_site_disorder_assembly
_atom_site_disorder_group
Tb1 Tb 0.21485(3) 0.79703(2) 0.09657(3) 0.02754(12) Uani 1 1 d . . . . .
Cl1 Cl 0.2051(13) 0.8636(5) 0.2216(9) 0.071(3) Uani 0.5 1 d . . P A 1
O2 O 0.1403(4) 0.6974(2) 0.0557(4) 0.0381(12) Uani 1 1 d . . . . .
O1 O 0.3241(4) 0.7388(2) 0.0282(3) 0.0302(11) Uani 1 1 d . . . . .
F2 F -0.3539(4) 0.7011(3) 0.0135(4) 0.0678(16) Uani 1 1 d . . . . .
O3 O 0.0689(5) 0.6255(2) 0.1139(4) 0.0510(15) Uani 1 1 d . . . . .
F4 F 0.8219(4) 0.7800(2) 0.3729(4) 0.0686(16) Uani 1 1 d . . . . .
F1 F -0.3624(5) 0.7828(3) 0.0818(5) 0.0781(18) Uani 1 1 d . . . . .
F5 F 0.8187(4) 0.8455(3) 0.2713(4) 0.0815(19) Uani 1 1 d . . . . .
F3 F -0.2866(4) 0.7065(3) 0.1668(4) 0.0734(16) Uani 1 1 d . . . . .
F6 F 0.8035(4) 0.8715(3) 0.4003(4) 0.0704(16) Uani 1 1 d . . . . .
O5 O 0.4617(5) 0.6718(2) 0.2915(4) 0.0504(15) Uani 1 1 d . . . . .
N3 N 0.2957(4) 0.8921(3) 0.0421(4) 0.0293(14) Uani 1 1 d . . . . .
N5 N 0.4197(5) 0.8158(3) 0.1901(4) 0.0301(14) Uani 1 1 d . . . . .
N6 N 0.3125(5) 0.6711(3) -0.0859(4) 0.0344(15) Uani 1 1 d . . . . .
H6 H 0.273428 0.661450 -0.146512 0.041 Uiso 1 1 calc R . . . .
O4 O 0.3080(4) 0.7295(2) 0.2255(4) 0.0361(12) Uani 1 1 d . . . . .
N1 N 0.1506(4) 0.8027(3) -0.0878(4) 0.0308(14) Uani 1 1 d . . . . .
N2 N 0.0656(5) 0.8829(3) 0.0208(5) 0.0361(15) Uani 1 1 d . . . . .
O6 O 0.7272(5) 0.5660(3) 0.3495(5) 0.0606(17) Uani 1 1 d . . . . .
N7 N 0.5939(5) 0.5945(3) 0.2064(5) 0.0434(17) Uani 1 1 d . . . . .
H7 H 0.559423 0.613148 0.237764 0.052 Uiso 1 1 calc R . . . .
N4 N 0.0162(5) 0.7783(3) 0.0817(4) 0.0306(14) Uani 1 1 d . . . . .
C00N C 0.3208(6) 0.8687(3) -0.0388(5) 0.0325(18) Uani 1 1 d . . . . .
H00A H 0.376401 0.836252 -0.014963 0.039 Uiso 1 1 calc R . . . .
H00B H 0.353834 0.900898 -0.063702 0.039 Uiso 1 1 calc R . . . .
C29 C 0.5989(6) 0.5662(3) 0.0561(6) 0.0374(19) Uani 1 1 d . . . . .
O7 O 0.8532(5) 0.4732(3) 0.1171(5) 0.070(2) Uani 1 1 d . . . . .
C8 C -0.0111(6) 0.7223(3) 0.0916(5) 0.0305(18) Uani 1 1 d . . . . .
C24 C 0.4523(6) 0.6324(3) 0.0631(5) 0.0331(18) Uani 1 1 d . . . . .
H24 H 0.419502 0.652979 0.099914 0.040 Uiso 1 1 calc R . . . .
C31 C 0.4549(7) 0.6037(3) -0.0900(6) 0.0395(19) Uani 1 1 d . . . . .
H31 H 0.422719 0.606045 -0.158367 0.047 Uiso 1 1 calc R . . . .
C17 C 0.5946(7) 0.7752(4) 0.2937(5) 0.039(2) Uani 1 1 d . . . . .
H17 H 0.635873 0.743479 0.333747 0.047 Uiso 1 1 calc R . . . .
C25 C 0.5474(6) 0.5976(3) 0.1081(5) 0.0357(19) Uani 1 1 d . . . . .
C23 C 0.4067(6) 0.6363(3) -0.0360(6) 0.0352(18) Uani 1 1 d . . . . .
C16 C 0.6477(6) 0.8254(4) 0.2817(5) 0.039(2) Uani 1 1 d . . . . .
C00X C 0.2169(6) 0.8455(3) -0.1196(5) 0.0358(19) Uani 1 1 d . . . . .
H00C H 0.168609 0.879681 -0.152029 0.043 Uiso 1 1 calc R . . . .
H00D H 0.238754 0.825458 -0.167623 0.043 Uiso 1 1 calc R . . . .
C10 C 0.0736(6) 0.6759(4) 0.0885(5) 0.0325(18) Uani 1 1 d . . . . .
C13 C 0.3989(6) 0.9137(3) 0.1207(5) 0.0355(18) Uani 1 1 d . . . . .
H13A H 0.378607 0.939562 0.164098 0.043 Uiso 1 1 calc R . . . .
H13B H 0.441515 0.938204 0.092784 0.043 Uiso 1 1 calc R . . . .
C12 C 0.2178(6) 0.9441(3) 0.0092(6) 0.041(2) Uani 1 1 d . . . . .
H12A H 0.183028 0.945053 -0.062116 0.049 Uiso 1 1 calc R . . . .
H12B H 0.260358 0.981493 0.031925 0.049 Uiso 1 1 calc R . . . .
C7 C -0.1112(6) 0.7078(4) 0.0972(5) 0.0380(19) Uani 1 1 d . . . . .
H7A H -0.127287 0.667684 0.107026 0.046 Uiso 1 1 calc R . . . .
C2 C 0.0072(6) 0.8763(3) -0.0854(6) 0.042(2) Uani 1 1 d . . . . .
H2A H 0.029983 0.909377 -0.116708 0.051 Uiso 1 1 calc R . . . .
H2B H -0.074168 0.879760 -0.103595 0.051 Uiso 1 1 calc R . . . .
C30 C 0.5475(7) 0.5690(3) -0.0446(6) 0.042(2) Uani 1 1 d . . . . .
H30 H 0.577149 0.546470 -0.081966 0.051 Uiso 1 1 calc R . . . .
C3 C -0.0165(7) 0.8832(3) 0.0659(6) 0.042(2) Uani 1 1 d . . . . .
H3A H -0.081404 0.908046 0.026624 0.050 Uiso 1 1 calc R . . . .
H3B H 0.018326 0.901397 0.130744 0.050 Uiso 1 1 calc R . . . .
C28 C 0.6991(7) 0.5333(3) 0.1087(7) 0.043(2) Uani 1 1 d . . . . .
C14 C 0.4718(6) 0.8640(4) 0.1783(5) 0.0357(19) Uani 1 1 d . . . . .
C6 C -0.1862(7) 0.7518(4) 0.0884(6) 0.041(2) Uani 1 1 d . . . . .
C5 C -0.1591(7) 0.8102(3) 0.0760(6) 0.039(2) Uani 1 1 d . . . . .
H5 H -0.210715 0.841567 0.068495 0.047 Uiso 1 1 calc R . . . .
C15 C 0.5881(6) 0.8712(4) 0.2246(5) 0.0363(19) Uani 1 1 d . . . . .
H15 H 0.623888 0.906391 0.216600 0.044 Uiso 1 1 calc R . . . .
C18 C 0.4813(6) 0.7718(3) 0.2469(5) 0.0314(17) Uani 1 1 d . . . . .
C1 C 0.0307(6) 0.8173(3) -0.1242(5) 0.0341(18) Uani 1 1 d . . . . .
H1A H -0.008482 0.784883 -0.106094 0.041 Uiso 1 1 calc R . . . .
H1B H -0.000065 0.819232 -0.195356 0.041 Uiso 1 1 calc R . . . .
C32 C 0.7556(7) 0.5016(4) 0.0541(6) 0.048(2) Uani 1 1 d . . . . .
H32A H 0.704086 0.471678 0.010895 0.057 Uiso 1 1 calc R . . . .
H32B H 0.774632 0.530523 0.013695 0.057 Uiso 1 1 calc R . . . .
C22 C 0.2753(6) 0.7172(3) -0.0522(5) 0.0303(18) Uani 1 1 d . . . . .
C27 C 0.7406(7) 0.5330(4) 0.2040(7) 0.052(2) Uani 1 1 d . . . . .
H27 H 0.806899 0.511051 0.237942 0.063 Uiso 1 1 calc R . . . .
C4 C -0.0562(6) 0.8219(3) 0.0749(6) 0.0357(19) Uani 1 1 d . . . . .
C26 C 0.6890(7) 0.5649(4) 0.2590(7) 0.051(2) Uani 1 1 d . . . . .
C11 C 0.1281(7) 0.9402(3) 0.0472(7) 0.047(2) Uani 1 1 d . . . . .
H11A H 0.162400 0.944076 0.118172 0.056 Uiso 1 1 calc R . . . .
H11B H 0.075226 0.973645 0.020996 0.056 Uiso 1 1 calc R . . . .
C9 C -0.2967(8) 0.7362(4) 0.0877(7) 0.054(2) Uani 1 1 d . . . . .
C19 C 0.7732(7) 0.8307(5) 0.3308(6) 0.052(2) Uani 1 1 d . . . . .
C21 C 0.1650(6) 0.7417(3) -0.1179(5) 0.0365(19) Uani 1 1 d . . . . .
H21A H 0.160308 0.742471 -0.184729 0.044 Uiso 1 1 calc R . . . .
H21B H 0.104461 0.715734 -0.116475 0.044 Uiso 1 1 calc R . . . .
C33 C 0.9032(9) 0.4382(5) 0.0660(9) 0.082(4) Uani 1 1 d . . . . .
H33A H 0.911412 0.462398 0.015503 0.124 Uiso 1 1 calc GR . . . .
H33B H 0.855639 0.403716 0.036769 0.124 Uiso 1 1 calc GR . . . .
H33C H 0.976863 0.424352 0.110927 0.124 Uiso 1 1 calc GR . . . .
C20 C 0.4134(7) 0.7193(3) 0.2564(5) 0.0348(19) Uani 1 1 d . . . . .
Cl2 Cl 0.2970(6) 0.5826(3) 0.1910(6) 0.107(2) Uani 0.5 1 d . . P B 2
O4S O 0.7514(6) 0.9889(3) 0.2158(6) 0.103(3) Uani 1 1 d . . . . .
O3SA O 0.0353(8) 0.5416(4) 0.2320(7) 0.069(3) Uani 0.7 1 d . . P C 1
O5S O 0.6250(10) 0.6153(7) 0.4484(7) 0.056(4) Uani 0.5 1 d D . P D 1
O2SA O 0.5843(10) 0.9774(6) 0.0505(8) 0.087(4) Uani 0.65 1 d . U P E 1
O1S O 0.220(3) 0.8426(9) 0.219(2) 0.031(5) Uani 0.5 1 d . . P A 2
O3SB O 0.0408(15) 0.4987(8) 0.2978(12) 0.043(5) Uani 0.3 1 d . . P F 2
H5S H 0.660(12) 0.604(7) 0.408(10) 0.064 Uiso 0.5 1 d DR . P G 1
O2SB O 0.6184(17) 0.9323(14) 0.000(2) 0.106(10) Uani 0.35 1 d . U P H 2

loop_
_atom_site_aniso_label
_atom_site_aniso_U_11
_atom_site_aniso_U_22
_atom_site_aniso_U_33
_atom_site_aniso_U_23
_atom_site_aniso_U_13
_atom_site_aniso_U_12
Tb1 0.02663(19) 0.02806(19) 0.03165(18) -0.00020(19) 0.01557(14) -0.00105(19)
Cl1 0.075(7) 0.093(9) 0.039(3) 0.004(6) 0.018(4) -0.027(7)
O2 0.043(3) 0.023(3) 0.052(3) 0.000(3) 0.023(3) 0.000(3)
O1 0.024(3) 0.040(3) 0.027(3) 0.002(2) 0.010(2) 0.004(2)
F2 0.052(3) 0.099(4) 0.062(3) -0.033(3) 0.033(3) -0.047(3)
O3 0.054(4) 0.034(3) 0.067(4) 0.005(3) 0.026(3) -0.004(3)
F4 0.038(3) 0.076(4) 0.075(4) 0.005(3) 0.005(3) 0.011(3)
F1 0.068(4) 0.071(4) 0.129(5) -0.017(4) 0.074(4) -0.021(3)
F5 0.031(3) 0.158(6) 0.053(3) 0.014(4) 0.014(3) -0.009(3)
F3 0.069(4) 0.104(4) 0.068(3) -0.003(3) 0.049(3) -0.031(3)
F6 0.048(3) 0.085(4) 0.059(3) -0.016(3) 0.002(3) -0.014(3)
O5 0.058(4) 0.042(3) 0.053(4) 0.021(3) 0.025(3) 0.010(3)
N3 0.020(3) 0.026(3) 0.042(4) 0.007(3) 0.013(3) 0.001(3)
N5 0.036(4) 0.031(4) 0.029(3) 0.001(3) 0.018(3) -0.004(3)
N6 0.029(4) 0.043(4) 0.031(3) 0.003(3) 0.011(3) 0.006(3)
O4 0.032(3) 0.040(3) 0.043(3) 0.006(2) 0.021(3) 0.006(2)
N1 0.021(3) 0.044(4) 0.030(3) 0.002(3) 0.012(2) 0.004(3)
N2 0.027(3) 0.025(3) 0.063(4) -0.001(3) 0.025(3) -0.004(3)
O6 0.051(4) 0.068(4) 0.055(4) 0.023(3) 0.013(3) 0.010(3)
N7 0.036(4) 0.045(4) 0.050(4) 0.013(3) 0.017(3) 0.005(3)
N4 0.029(3) 0.030(4) 0.037(3) -0.008(3) 0.018(3) -0.009(3)
C00N 0.028(4) 0.043(5) 0.037(4) 0.012(4) 0.023(4) 0.006(4)
C29 0.031(4) 0.024(4) 0.060(5) -0.002(4) 0.021(4) -0.006(3)
O7 0.052(4) 0.043(4) 0.095(5) -0.020(4) 0.009(4) 0.012(3)
C8 0.036(4) 0.036(5) 0.020(4) -0.005(3) 0.012(3) -0.013(3)
C24 0.031(4) 0.030(4) 0.046(5) 0.005(4) 0.023(4) 0.002(3)
C31 0.044(5) 0.034(5) 0.043(5) -0.006(4) 0.020(4) -0.003(4)
C17 0.039(5) 0.051(5) 0.024(4) 0.000(3) 0.009(4) 0.002(4)
C25 0.038(5) 0.031(4) 0.040(5) 0.007(4) 0.018(4) -0.008(4)
C23 0.030(4) 0.032(4) 0.047(5) 0.001(4) 0.019(4) -0.003(4)
C16 0.029(4) 0.063(6) 0.026(4) -0.001(4) 0.010(4) -0.007(4)
C00X 0.030(4) 0.045(5) 0.034(4) 0.006(4) 0.015(4) 0.008(4)
C10 0.033(4) 0.034(5) 0.028(4) -0.005(3) 0.010(4) -0.008(4)
C13 0.033(4) 0.034(4) 0.041(4) 0.004(4) 0.015(4) -0.010(4)
C12 0.034(5) 0.029(4) 0.062(5) 0.007(4) 0.021(4) 0.005(4)
C7 0.050(5) 0.036(5) 0.027(4) -0.003(4) 0.015(3) -0.016(4)
C2 0.027(4) 0.041(5) 0.061(6) 0.016(4) 0.021(4) 0.010(4)
C30 0.040(5) 0.032(5) 0.058(6) -0.004(4) 0.024(4) 0.005(4)
C3 0.043(5) 0.026(4) 0.072(6) -0.011(4) 0.040(5) -0.002(4)
C28 0.034(5) 0.026(4) 0.064(6) -0.004(4) 0.015(4) -0.004(4)
C14 0.038(5) 0.049(5) 0.025(4) 0.006(4) 0.017(4) -0.003(4)
C6 0.045(5) 0.045(5) 0.042(5) -0.016(4) 0.026(4) -0.020(4)
C5 0.044(5) 0.037(5) 0.047(5) -0.008(4) 0.030(4) -0.003(4)
C15 0.027(4) 0.046(5) 0.039(4) -0.001(4) 0.017(4) -0.007(4)
C18 0.031(4) 0.038(4) 0.026(4) 0.003(3) 0.013(3) 0.005(4)
C1 0.028(4) 0.033(4) 0.038(4) 0.007(3) 0.009(3) 0.005(3)
C32 0.040(5) 0.029(5) 0.068(6) 0.001(4) 0.015(5) 0.011(4)
C22 0.031(4) 0.034(5) 0.036(4) 0.009(3) 0.024(4) 0.007(3)
C27 0.038(5) 0.031(5) 0.082(7) 0.012(5) 0.019(5) 0.008(4)
C4 0.028(4) 0.039(5) 0.046(5) -0.014(4) 0.022(4) -0.010(4)
C26 0.045(6) 0.041(5) 0.061(6) 0.015(5) 0.016(5) -0.004(4)
C11 0.034(5) 0.030(5) 0.079(6) -0.008(4) 0.024(5) -0.004(4)
C9 0.056(6) 0.063(6) 0.056(6) -0.017(5) 0.038(5) -0.019(6)
C19 0.032(5) 0.077(7) 0.040(5) 0.000(5) 0.008(4) -0.002(5)
C21 0.028(4) 0.049(5) 0.031(4) -0.005(4) 0.011(3) 0.003(4)
C33 0.068(7) 0.063(7) 0.113(10) -0.024(7) 0.033(7) 0.030(6)
C20 0.042(5) 0.038(5) 0.014(3) -0.005(3) 0.000(3) -0.012(4)
Cl2 0.089(5) 0.098(5) 0.133(6) 0.008(4) 0.046(4) 0.017(4)
O4S 0.075(5) 0.082(6) 0.136(8) 0.017(5) 0.025(5) -0.014(4)
O3SA 0.067(7) 0.073(7) 0.063(6) -0.010(5) 0.023(5) -0.012(5)
O5S 0.045(8) 0.092(10) 0.018(6) 0.008(6) -0.001(5) 0.039(7)
O2SA 0.065(8) 0.132(12) 0.070(8) 0.017(7) 0.033(6) -0.049(8)
O1S 0.035(8) 0.009(8) 0.039(8) -0.001(7) 0.004(6) 0.005(7)
O3SB 0.046(11) 0.047(12) 0.031(10) 0.004(9) 0.011(9) 0.005(9)
O2SB 0.040(12) 0.15(2) 0.11(2) 0.089(18) 0.013(13) -0.033(15)

loop_
_atom_type_symbol
_atom_type_description
_atom_type_scat_dispersion_real
_atom_type_scat_dispersion_imag
_atom_type_scat_source
C C 0.0033 0.0016 'International Tables Vol C Tables 4.2.6.8 and 6.1.1.4'
H H 0.0000 0.0000 'International Tables Vol C Tables 4.2.6.8 and 6.1.1.4'
Cl Cl 0.1484 0.1585 'International Tables Vol C Tables 4.2.6.8 and 6.1.1.4'
F F 0.0171 0.0103 'International Tables Vol C Tables 4.2.6.8 and 6.1.1.4'
N N 0.0061 0.0033 'International Tables Vol C Tables 4.2.6.8 and 6.1.1.4'
O O 0.0106 0.0060 'International Tables Vol C Tables 4.2.6.8 and 6.1.1.4'
Tb Tb -0.1723 4.1537 'International Tables Vol C Tables 4.2.6.8 and 6.1.1.4'

loop_
_geom_angle_atom_site_label_1
_geom_angle_atom_site_label_2
_geom_angle_atom_site_label_3
_geom_angle
_geom_angle_site_symmetry_1
_geom_angle_site_symmetry_3
_geom_angle_publ_flag
Cl1 Tb1 N3 84.3(3) . . ?
Cl1 Tb1 N5 80.6(4) . . ?
Cl1 Tb1 N1 135.3(3) . . ?
Cl1 Tb1 N2 68.6(3) . . ?
Cl1 Tb1 N4 78.6(4) . . ?
O2 Tb1 Cl1 128.3(4) . . ?
O2 Tb1 O1 69.00(16) . . ?
O2 Tb1 N3 146.41(18) . . ?
O2 Tb1 N5 121.87(18) . . ?
O2 Tb1 N1 81.11(18) . . ?
O2 Tb1 N2 114.21(17) . . ?
O2 Tb1 N4 62.21(18) . . ?
O1 Tb1 Cl1 150.4(4) . . ?
O1 Tb1 N3 85.73(17) . . ?
O1 Tb1 N5 69.99(17) . . ?
O1 Tb1 N1 63.92(16) . . ?
O1 Tb1 N2 131.04(18) . . ?
O1 Tb1 N4 128.33(17) . . ?
N5 Tb1 N3 64.79(17) . . ?
N5 Tb1 N1 114.42(17) . . ?
N5 Tb1 N2 123.69(18) . . ?
N5 Tb1 N4 153.46(18) . . ?
O4 Tb1 Cl1 85.6(3) . . ?
O4 Tb1 O2 69.09(17) . . ?
O4 Tb1 O1 79.31(16) . . ?
O4 Tb1 N3 129.01(17) . . ?
O4 Tb1 N5 64.27(18) . . ?
O4 Tb1 N1 139.17(18) . . ?
O4 Tb1 N2 149.44(18) . . ?
O4 Tb1 N4 97.75(18) . . ?
N1 Tb1 N3 67.69(18) . . ?
N1 Tb1 N2 68.39(19) . . ?
N2 Tb1 N3 66.22(17) . . ?
N4 Tb1 N3 128.53(18) . . ?
N4 Tb1 N1 92.01(18) . . ?
N4 Tb1 N2 62.32(18) . . ?
O1S Tb1 O2 123.0(9) . . ?
O1S Tb1 O1 144.9(8) . . ?
O1S Tb1 N3 90.4(8) . . ?
O1S Tb1 N5 76.9(9) . . ?
O1S Tb1 O4 76.2(6) . . ?
O1S Tb1 N1 144.6(6) . . ?
O1S Tb1 N2 77.5(7) . . ?
O1S Tb1 N4 80.0(10) . . ?
C10 O2 Tb1 121.6(5) . . ?
C22 O1 Tb1 118.1(4) . . ?
C00N N3 Tb1 102.7(4) . . ?
C00N N3 C12 110.3(6) . . ?
C13 N3 Tb1 111.2(4) . . ?
C13 N3 C00N 110.3(5) . . ?
C13 N3 C12 106.9(6) . . ?
C12 N3 Tb1 115.3(4) . . ?
C14 N5 Tb1 123.2(5) . . ?
C14 N5 C18 118.5(6) . . ?
C18 N5 Tb1 117.9(5) . . ?
C23 N6 H6 116.4 . . ?
C22 N6 H6 116.4 . . ?
C22 N6 C23 127.3(6) . . ?
C20 O4 Tb1 122.1(4) . . ?
C00X N1 Tb1 113.7(4) . . ?
C1 N1 Tb1 104.6(4) . . ?
C1 N1 C00X 113.7(6) . . ?
C1 N1 C21 109.7(6) . . ?
C21 N1 Tb1 105.2(4) . . ?
C21 N1 C00X 109.4(6) . . ?
C2 N2 Tb1 111.4(4) . . ?
C2 N2 C3 110.3(6) . . ?
C2 N2 C11 111.4(6) . . ?
C3 N2 Tb1 110.2(5) . . ?
C3 N2 C11 107.0(6) . . ?
C11 N2 Tb1 106.4(4) . . ?
C25 N7 H7 117.7 . . ?
C26 N7 H7 117.7 . . ?
C26 N7 C25 124.6(8) . . ?
C8 N4 Tb1 117.0(5) . . ?
C8 N4 C4 119.1(6) . . ?
C4 N4 Tb1 123.5(4) . . ?
N3 C00N H00A 109.3 . . ?
N3 C00N H00B 109.3 . . ?
N3 C00N C00X 111.4(6) . . ?
H00A C00N H00B 108.0 . . ?
C00X C00N H00A 109.3 . . ?
C00X C00N H00B 109.3 . . ?
C25 C29 C28 118.6(8) . . ?
C30 C29 C25 117.3(7) . . ?
C30 C29 C28 124.1(8) . . ?
C32 O7 C33 111.7(8) . . ?
N4 C8 C10 114.1(6) . . ?
N4 C8 C7 122.2(7) . . ?
C7 C8 C10 123.6(7) . . ?
C25 C24 H24 120.6 . . ?
C23 C24 H24 120.6 . . ?
C23 C24 C25 118.8(7) . . ?
C23 C31 H31 119.7 . . ?
C30 C31 H31 119.7 . . ?
C30 C31 C23 120.7(8) . . ?
C16 C17 H17 120.8 . . ?
C18 C17 H17 120.8 . . ?
C18 C17 C16 118.5(7) . . ?
N7 C25 C29 118.7(7) . . ?
N7 C25 C24 118.8(7) . . ?
C24 C25 C29 122.5(7) . . ?
N6 C23 C31 118.3(7) . . ?
C24 C23 N6 121.9(7) . . ?
C24 C23 C31 119.8(7) . . ?
C17 C16 C19 120.4(8) . . ?
C15 C16 C17 120.8(7) . . ?
C15 C16 C19 118.9(8) . . ?
N1 C00X C00N 114.1(6) . . ?
N1 C00X H00C 108.7 . . ?
N1 C00X H00D 108.7 . . ?
C00N C00X H00C 108.7 . . ?
C00N C00X H00D 108.7 . . ?
H00C C00X H00D 107.6 . . ?
O2 C10 C8 112.0(7) . . ?
O3 C10 O2 128.0(8) . . ?
O3 C10 C8 119.9(7) . . ?
N3 C13 H13A 109.1 . . ?
N3 C13 H13B 109.1 . . ?
N3 C13 C14 112.7(6) . . ?
H13A C13 H13B 107.8 . . ?
C14 C13 H13A 109.1 . . ?
C14 C13 H13B 109.1 . . ?
N3 C12 H12A 109.4 . . ?
N3 C12 H12B 109.4 . . ?
N3 C12 C11 111.0(6) . . ?
H12A C12 H12B 108.0 . . ?
C11 C12 H12A 109.4 . . ?
C11 C12 H12B 109.4 . . ?
C8 C7 H7A 120.5 . . ?
C6 C7 C8 119.0(7) . . ?
C6 C7 H7A 120.5 . . ?
N2 C2 H2A 108.7 . . ?
N2 C2 H2B 108.7 . . ?
N2 C2 C1 114.1(6) . . ?
H2A C2 H2B 107.6 . . ?
C1 C2 H2A 108.7 . . ?
C1 C2 H2B 108.7 . . ?
C29 C30 H30 119.5 . . ?
C31 C30 C29 120.9(8) . . ?
C31 C30 H30 119.5 . . ?
N2 C3 H3A 109.2 . . ?
N2 C3 H3B 109.2 . . ?
N2 C3 C4 112.2(6) . . ?
H3A C3 H3B 107.9 . . ?
C4 C3 H3A 109.2 . . ?
C4 C3 H3B 109.2 . . ?
C29 C28 C32 118.8(8) . . ?
C27 C28 C29 119.5(8) . . ?
C27 C28 C32 121.7(8) . . ?
N5 C14 C13 116.4(6) . . ?
N5 C14 C15 122.4(7) . . ?
C15 C14 C13 120.8(7) . . ?
C7 C6 C5 119.1(7) . . ?
C7 C6 C9 119.4(8) . . ?
C5 C6 C9 121.5(8) . . ?
C6 C5 H5 120.5 . . ?
C4 C5 C6 119.0(8) . . ?
C4 C5 H5 120.5 . . ?
C16 C15 C14 117.2(7) . . ?
C16 C15 H15 121.4 . . ?
C14 C15 H15 121.4 . . ?
N5 C18 C17 122.7(7) . . ?
N5 C18 C20 114.1(6) . . ?
C17 C18 C20 123.2(7) . . ?
N1 C1 C2 113.3(6) . . ?
N1 C1 H1A 108.9 . . ?
N1 C1 H1B 108.9 . . ?
C2 C1 H1A 108.9 . . ?
C2 C1 H1B 108.9 . . ?
H1A C1 H1B 107.7 . . ?
O7 C32 C28 110.9(8) . . ?
O7 C32 H32A 109.5 . . ?
O7 C32 H32B 109.5 . . ?
C28 C32 H32A 109.5 . . ?
C28 C32 H32B 109.5 . . ?
H32A C32 H32B 108.1 . . ?
O1 C22 N6 124.4(7) . . ?
O1 C22 C21 119.8(6) . . ?
N6 C22 C21 115.8(7) . . ?
C28 C27 H27 118.6 . . ?
C28 C27 C26 122.8(8) . . ?
C26 C27 H27 118.6 . . ?
N4 C4 C3 114.8(6) . . ?
N4 C4 C5 121.7(7) . . ?
C5 C4 C3 123.5(7) . . ?
O6 C26 N7 120.1(9) . . ?
O6 C26 C27 124.2(8) . . ?
N7 C26 C27 115.7(8) . . ?
N2 C11 C12 112.1(6) . . ?
N2 C11 H11A 109.2 . . ?
N2 C11 H11B 109.2 . . ?
C12 C11 H11A 109.2 . . ?
C12 C11 H11B 109.2 . . ?
H11A C11 H11B 107.9 . . ?
F2 C9 F1 106.2(8) . . ?
F2 C9 F3 106.4(7) . . ?
F2 C9 C6 111.3(7) . . ?
F1 C9 C6 114.4(8) . . ?
F3 C9 F1 106.4(7) . . ?
F3 C9 C6 111.6(8) . . ?
F4 C19 C16 112.6(8) . . ?
F5 C19 F4 106.6(8) . . ?
F5 C19 F6 107.3(8) . . ?
F5 C19 C16 112.7(7) . . ?
F6 C19 F4 105.9(7) . . ?
F6 C19 C16 111.3(7) . . ?
N1 C21 C22 110.1(6) . . ?
N1 C21 H21A 109.6 . . ?
N1 C21 H21B 109.6 . . ?
C22 C21 H21A 109.6 . . ?
C22 C21 H21B 109.6 . . ?
H21A C21 H21B 108.1 . . ?
O7 C33 H33A 109.5 . . ?
O7 C33 H33B 109.5 . . ?
O7 C33 H33C 109.5 . . ?
H33A C33 H33B 109.5 . . ?
H33A C33 H33C 109.5 . . ?
H33B C33 H33C 109.5 . . ?
O5 C20 O4 126.4(7) . . ?
O5 C20 C18 119.4(7) . . ?
O4 C20 C18 114.2(6) . . ?

loop_
_geom_bond_atom_site_label_1
_geom_bond_atom_site_label_2
_geom_bond_distance
_geom_bond_site_symmetry_2
_geom_bond_publ_flag
Tb1 Cl1 2.458(11) . ?
Tb1 O2 2.420(5) . ?
Tb1 O1 2.453(5) . ?
Tb1 N3 2.657(6) . ?
Tb1 N5 2.513(6) . ?
Tb1 O4 2.386(5) . ?
Tb1 N1 2.578(5) . ?
Tb1 N2 2.655(6) . ?
Tb1 N4 2.551(6) . ?
Tb1 O1S 2.10(3) . ?
O2 C10 1.261(9) . ?
O1 C22 1.226(8) . ?
F2 C9 1.331(9) . ?
O3 C10 1.206(9) . ?
F4 C19 1.334(10) . ?
F1 C9 1.334(10) . ?
F5 C19 1.307(10) . ?
F3 C9 1.331(10) . ?
F6 C19 1.331(10) . ?
O5 C20 1.245(9) . ?
N3 C00N 1.487(9) . ?
N3 C13 1.479(9) . ?
N3 C12 1.498(9) . ?
N5 C14 1.330(9) . ?
N5 C18 1.344(9) . ?
N6 H6 0.8800 . ?
N6 C23 1.398(9) . ?
N6 C22 1.330(9) . ?
O4 C20 1.285(9) . ?
N1 C00X 1.498(9) . ?
N1 C1 1.474(9) . ?
N1 C21 1.481(9) . ?
N2 C2 1.487(10) . ?
N2 C3 1.488(9) . ?
N2 C11 1.489(9) . ?
O6 C26 1.258(10) . ?
N7 H7 0.8800 . ?
N7 C25 1.366(9) . ?
N7 C26 1.353(10) . ?
N4 C8 1.331(9) . ?
N4 C4 1.336(9) . ?
C00N H00A 0.9900 . ?
C00N H00B 0.9900 . ?
C00N C00X 1.512(10) . ?
C29 C25 1.414(11) . ?
C29 C30 1.401(11) . ?
C29 C28 1.435(11) . ?
O7 C32 1.403(9) . ?
O7 C33 1.433(11) . ?
C8 C10 1.535(11) . ?
C8 C7 1.385(10) . ?
C24 H24 0.9500 . ?
C24 C25 1.394(10) . ?
C24 C23 1.378(10) . ?
C31 H31 0.9500 . ?
C31 C23 1.421(10) . ?
C31 C30 1.370(11) . ?
C17 H17 0.9500 . ?
C17 C16 1.375(11) . ?
C17 C18 1.364(10) . ?
C16 C15 1.368(11) . ?
C16 C19 1.510(11) . ?
C00X H00C 0.9900 . ?
C00X H00D 0.9900 . ?
C13 H13A 0.9900 . ?
C13 H13B 0.9900 . ?
C13 C14 1.500(10) . ?
C12 H12A 0.9900 . ?
C12 H12B 0.9900 . ?
C12 C11 1.502(11) . ?
C7 H7A 0.9500 . ?
C7 C6 1.361(11) . ?
C2 H2A 0.9900 . ?
C2 H2B 0.9900 . ?
C2 C1 1.529(10) . ?
C30 H30 0.9500 . ?
C3 H3A 0.9900 . ?
C3 H3B 0.9900 . ?
C3 C4 1.497(10) . ?
C28 C32 1.494(11) . ?
C28 C27 1.324(12) . ?
C14 C15 1.406(10) . ?
C6 C5 1.391(10) . ?
C6 C9 1.483(11) . ?
C5 H5 0.9500 . ?
C5 C4 1.378(10) . ?
C15 H15 0.9500 . ?
C18 C20 1.517(10) . ?
C1 H1A 0.9900 . ?
C1 H1B 0.9900 . ?
C32 H32A 0.9900 . ?
C32 H32B 0.9900 . ?
C22 C21 1.491(10) . ?
C27 H27 0.9500 . ?
C27 C26 1.453(13) . ?
C11 H11A 0.9900 . ?
C11 H11B 0.9900 . ?
C21 H21A 0.9900 . ?
C21 H21B 0.9900 . ?
C33 H33A 0.9800 . ?
C33 H33B 0.9800 . ?
C33 H33C 0.9800 . ?
O5S H5S 0.94(2) . ?
